data_4127916
loop_
_publ_author_name
'Siddiqui, Mujahuddin M.'
'Sarkar, Samir Kumar'
'Sinhababu, Soumen'
'Ruth, Paul Niklas'
'Herbst-Irmer, Regine'
'Stalke, Dietmar'
'Ghosh, Munmun'
'Fu, Mingxing'
'Zhao, Lili'
'Casanova, David'
'Frenking, Gernot'
'Schwederski, Brigitte'
'Kaim, Wolfgang'
'Roesky, Herbert W.'

_publ_section_title
;
 Isolation of Transient Acyclic Germanium(I) Radicals Stabilized by Cyclic
 Alkyl(amino) Carbenes.
;
_journal_issue 5
_journal_name_full 'Journal of the American Chemical Society'
_journal_page_first 1908
_journal_page_last 1912
_journal_paper_doi 10.1021/jacs.8b13434
_journal_volume 141
_journal_year 2019
_chemical_formula_moiety 'C38 H61 Ge N2 Si'
_chemical_formula_sum 'C38 H61 Ge N2 Si'
_chemical_formula_weight 646.56
_space_group_crystal_system triclinic
_space_group_IT_number 2
_space_group_name_Hall '-P 1'
_space_group_name_H-M_alt 'P -1'
_symmetry_space_group_name_Hall '-P 1'
_symmetry_space_group_name_H-M 'P -1'
_atom_sites_solution_hydrogens geom
_audit_creation_method SHELXL-2018/3
_cell_angle_alpha 104.34(2)
_cell_angle_beta 93.68(2)
_cell_angle_gamma 108.63(3)
_cell_formula_units_Z 2
_cell_length_a 9.570(2)
_cell_length_b 11.955(2)
_cell_length_c 17.699(3)
_cell_measurement_reflns_used 9645
_cell_measurement_temperature 100(2)
_cell_measurement_theta_max 20.676
_cell_measurement_theta_min 2.1565
_cell_volume 1836.3(7)
_computing_cell_refinement 'SAINT V8.30C'
_computing_data_collection 'APEX2 v2012.2'
_computing_data_reduction 'SAINT V8.30C'
_computing_molecular_graphics 'XP Version 5.1'
_computing_publication_material 'XP Version 5.1'
_computing_structure_refinement 'SHELXL-2018/3 (Sheldrick, 2018)'
_computing_structure_solution 'SHELXT(G.M.Sheldrick,Acta Cryst.(2015)A71,3-8)'
_diffrn_ambient_temperature 100(2)
_diffrn_measured_fraction_theta_full 1.000
_diffrn_measured_fraction_theta_max 0.986
_diffrn_measurement_device_type 'Bruker Smart APEX II Quazar'
_diffrn_measurement_method 'omega scans'
_diffrn_radiation_type AgK\a
_diffrn_radiation_wavelength 0.56086
_diffrn_reflns_av_R_equivalents 0.0712
_diffrn_reflns_av_unetI/netI 0.0401
_diffrn_reflns_Laue_measured_fraction_full 1.000
_diffrn_reflns_Laue_measured_fraction_max 0.986
_diffrn_reflns_limit_h_max 12
_diffrn_reflns_limit_h_min -12
_diffrn_reflns_limit_k_max 15
_diffrn_reflns_limit_k_min -15
_diffrn_reflns_limit_l_max 22
_diffrn_reflns_limit_l_min -22
_diffrn_reflns_number 62594
_diffrn_reflns_point_group_measured_fraction_full 1.000
_diffrn_reflns_point_group_measured_fraction_max 0.986
_diffrn_reflns_theta_full 19.665
_diffrn_reflns_theta_max 20.823
_diffrn_reflns_theta_min 1.794
_diffrn_source 'INCOATEC Microsource'
_exptl_absorpt_coefficient_mu 0.476
_exptl_absorpt_correction_T_max 0.7445
_exptl_absorpt_correction_T_min 0.5728
_exptl_absorpt_correction_type multi-scan
_exptl_absorpt_process_details
;
 SADABS 2016/2: Krause, L., Herbst-Irmer, R., Sheldrick G.M. & Stalke D.,
 J. Appl. Cryst. 48 (2015) 3-10
;
_exptl_crystal_colour 'dark violet'
_exptl_crystal_density_diffrn 1.169
_exptl_crystal_description block
_exptl_crystal_F_000 698
_exptl_crystal_size_max 0.487
_exptl_crystal_size_mid 0.340
_exptl_crystal_size_min 0.274
_refine_diff_density_max 1.133
_refine_diff_density_min -1.003
_refine_diff_density_rms 0.088
_refine_ls_extinction_method none
_refine_ls_goodness_of_fit_ref 1.076
_refine_ls_hydrogen_treatment constr
_refine_ls_matrix_type full
_refine_ls_number_parameters 392
_refine_ls_number_reflns 7706
_refine_ls_number_restraints 0
_refine_ls_restrained_S_all 1.076
_refine_ls_R_factor_all 0.0538
_refine_ls_R_factor_gt 0.0436
_refine_ls_shift/su_max 0.002
_refine_ls_shift/su_mean 0.000
_refine_ls_structure_factor_coef Fsqd
_refine_ls_weighting_details 'w=1/[\s^2^(Fo^2^)+(0.0644P)^2^+1.4296P] where P=(Fo^2^+2Fc^2^)/3'
_refine_ls_weighting_scheme calc
_refine_ls_wR_factor_gt 0.1124
_refine_ls_wR_factor_ref 0.1192
_reflns_Friedel_coverage 0.000
_reflns_number_gt 6643
_reflns_number_total 7706
_reflns_threshold_expression 'I > 2\s(I)'
_cod_data_source_file ja8b13434_si_002.cif
_cod_data_source_block 1
_cod_database_code 4127916
_shelx_shelxl_version_number 2018/3
_shelx_space_group_comment
;
The symmetry employed for this shelxl refinement is uniquely defined
by the following loop, which should always be used as a source of
symmetry information in preference to the above space-group names.
They are only intended as comments.
;

loop_
_space_group_symop_operation_xyz
'x, y, z'
'-x, -y, -z'

loop_
_atom_site_label
_atom_site_type_symbol
_atom_site_fract_x
_atom_site_fract_y
_atom_site_fract_z
_atom_site_U_iso_or_equiv
_atom_site_adp_type
_atom_site_occupancy
_atom_site_site_symmetry_order
_atom_site_calc_flag
_atom_site_refinement_flags_posn
_atom_site_refinement_flags_adp
Ge1 Ge 0.63658(3) 0.46632(2) 0.80464(2) 0.01781(9) Uani 1 1 d . .
Si1 Si 0.56049(7) 0.27814(6) 0.89283(4) 0.01578(14) Uani 1 1 d . .
N1 N 0.73802(19) 0.63863(16) 0.72107(10) 0.0113(4) Uani 1 1 d . .
C1 C 0.7235(2) 0.51914(19) 0.71486(12) 0.0113(4) Uani 1 1 d . .
N2 N 0.61960(19) 0.30299(16) 0.80441(11) 0.0124(4) Uani 1 1 d . .
C2 C 0.7779(2) 0.46930(19) 0.63874(12) 0.0123(4) Uani 1 1 d . .
C3 C 0.8521(2) 0.5854(2) 0.61199(13) 0.0151(4) Uani 1 1 d . .
H3A H 0.961773 0.615390 0.627733 0.018 Uiso 1 1 calc R U
H3AB H 0.829811 0.566140 0.553858 0.018 Uiso 1 1 calc R U
C4 C 0.7889(2) 0.6828(2) 0.65174(13) 0.0146(4) Uani 1 1 d . .
C5 C 0.6583(3) 0.6844(2) 0.59763(14) 0.0214(5) Uani 1 1 d . .
H5A H 0.693244 0.705155 0.550328 0.032 Uiso 1 1 calc R U
H5B H 0.618259 0.746034 0.625783 0.032 Uiso 1 1 calc R U
H5C H 0.579757 0.603036 0.582207 0.032 Uiso 1 1 calc R U
C6 C 0.9053(3) 0.8109(2) 0.67751(14) 0.0221(5) Uani 1 1 d . .
H6A H 0.931585 0.838377 0.630897 0.033 Uiso 1 1 calc R U
H6B H 0.994574 0.809532 0.707118 0.033 Uiso 1 1 calc R U
H6C H 0.865025 0.867613 0.711215 0.033 Uiso 1 1 calc R U
C7 C 0.6474(3) 0.3715(2) 0.57737(13) 0.0175(5) Uani 1 1 d . .
H7A H 0.597304 0.304444 0.600424 0.021 Uiso 1 1 calc R U
H7AB H 0.573638 0.409265 0.565264 0.021 Uiso 1 1 calc R U
C8 C 0.6965(3) 0.3168(2) 0.50087(14) 0.0268(6) Uani 1 1 d . .
H8A H 0.609435 0.250277 0.465627 0.032 Uiso 1 1 calc R U
H8AB H 0.733635 0.381287 0.473790 0.032 Uiso 1 1 calc R U
C9 C 0.8185(3) 0.2652(2) 0.51558(16) 0.0291(6) Uani 1 1 d . .
H9A H 0.855809 0.239955 0.465520 0.035 Uiso 1 1 calc R U
H9AB H 0.776555 0.191327 0.533968 0.035 Uiso 1 1 calc R U
C10 C 0.9479(3) 0.3601(2) 0.57715(16) 0.0263(6) Uani 1 1 d . .
H10A H 0.998553 0.429091 0.555800 0.032 Uiso 1 1 calc R U
H10B H 1.021302 0.321848 0.588852 0.032 Uiso 1 1 calc R U
C11 C 0.8928(2) 0.4097(2) 0.65334(14) 0.0170(5) Uani 1 1 d . .
H11A H 0.847494 0.341409 0.676235 0.020 Uiso 1 1 calc R U
H11B H 0.978920 0.471321 0.692047 0.020 Uiso 1 1 calc R U
C12 C 0.7194(2) 0.71935(19) 0.79264(12) 0.0119(4) Uani 1 1 d . .
C13 C 0.5812(2) 0.7355(2) 0.80057(13) 0.0136(4) Uani 1 1 d . .
C14 C 0.5692(2) 0.8124(2) 0.87097(14) 0.0175(5) Uani 1 1 d . .
H14 H 0.477285 0.825613 0.877051 0.021 Uiso 1 1 calc R U
C15 C 0.6873(3) 0.8703(2) 0.93240(14) 0.0177(5) Uani 1 1 d . .
H15 H 0.676873 0.923372 0.979755 0.021 Uiso 1 1 calc R U
C16 C 0.8208(2) 0.8503(2) 0.92432(13) 0.0168(5) Uani 1 1 d . .
H16 H 0.901258 0.888780 0.967048 0.020 Uiso 1 1 calc R U
C17 C 0.8399(2) 0.7753(2) 0.85519(13) 0.0134(4) Uani 1 1 d . .
C18 C 0.9886(2) 0.7549(2) 0.85212(14) 0.0191(5) Uani 1 1 d . .
H18 H 0.987428 0.704240 0.797689 0.023 Uiso 1 1 calc R U
C19 C 1.1192(3) 0.8775(3) 0.86996(17) 0.0311(6) Uani 1 1 d . .
H19A H 1.212549 0.861217 0.863810 0.047 Uiso 1 1 calc R U
H19B H 1.125528 0.926410 0.924241 0.047 Uiso 1 1 calc R U
H19C H 1.102863 0.922999 0.833218 0.047 Uiso 1 1 calc R U
C20 C 1.0125(3) 0.6849(3) 0.91065(16) 0.0328(6) Uani 1 1 d . .
H20A H 1.103869 0.665607 0.904028 0.049 Uiso 1 1 calc R U
H20B H 0.927106 0.608353 0.900706 0.049 Uiso 1 1 calc R U
H20C H 1.021782 0.736023 0.964673 0.049 Uiso 1 1 calc R U
C21 C 0.4427(2) 0.6694(2) 0.73878(14) 0.0193(5) Uani 1 1 d . .
H21 H 0.470104 0.620097 0.691454 0.023 Uiso 1 1 calc R U
C22 C 0.3823(3) 0.7615(3) 0.71321(16) 0.0317(6) Uani 1 1 d . .
H22A H 0.296207 0.716564 0.671253 0.047 Uiso 1 1 calc R U
H22B H 0.460625 0.817645 0.693579 0.047 Uiso 1 1 calc R U
H22C H 0.351767 0.808840 0.758520 0.047 Uiso 1 1 calc R U
C23 C 0.3207(3) 0.5811(3) 0.76938(17) 0.0313(6) Uani 1 1 d . .
H23A H 0.237076 0.532492 0.726486 0.047 Uiso 1 1 calc R U
H23B H 0.285573 0.628517 0.812664 0.047 Uiso 1 1 calc R U
H23C H 0.361270 0.525869 0.788549 0.047 Uiso 1 1 calc R U
C24 C 0.5501(3) 0.1207(2) 0.89625(16) 0.0263(6) Uani 1 1 d . .
H24A H 0.503807 0.102642 0.941698 0.040 Uiso 1 1 calc R U
H24B H 0.650996 0.116995 0.901279 0.040 Uiso 1 1 calc R U
H24C H 0.490040 0.059874 0.847570 0.040 Uiso 1 1 calc R U
C25 C 0.3732(3) 0.2924(3) 0.90220(16) 0.0270(6) Uani 1 1 d . .
H25A H 0.348036 0.285690 0.954081 0.040 Uiso 1 1 calc R U
H25B H 0.297955 0.226610 0.860756 0.040 Uiso 1 1 calc R U
H25C H 0.375426 0.372535 0.896691 0.040 Uiso 1 1 calc R U
C26 C 0.6912(3) 0.3946(3) 0.98046(14) 0.0269(6) Uani 1 1 d . .
H26A H 0.656831 0.377921 1.028831 0.040 Uiso 1 1 calc R U
H26B H 0.694142 0.477123 0.979920 0.040 Uiso 1 1 calc R U
H26C H 0.791476 0.390093 0.978662 0.040 Uiso 1 1 calc R U
C27 C 0.6325(2) 0.20513(19) 0.74366(13) 0.0132(4) Uani 1 1 d . .
C28 C 0.5159(2) 0.1387(2) 0.67899(13) 0.0162(5) Uani 1 1 d . .
C29 C 0.5350(3) 0.0489(2) 0.61802(14) 0.0221(5) Uani 1 1 d . .
H29 H 0.457168 0.004945 0.574379 0.026 Uiso 1 1 calc R U
C30 C 0.6657(3) 0.0222(2) 0.61973(15) 0.0239(5) Uani 1 1 d . .
H30 H 0.679092 -0.037091 0.576659 0.029 Uiso 1 1 calc R U
C31 C 0.7766(3) 0.0829(2) 0.68491(14) 0.0206(5) Uani 1 1 d . .
H31 H 0.865047 0.062976 0.686459 0.025 Uiso 1 1 calc R U
C32 C 0.7620(2) 0.1722(2) 0.74814(13) 0.0158(4) Uani 1 1 d . .
C33 C 0.8809(3) 0.2288(2) 0.82123(14) 0.0189(5) Uani 1 1 d . .
H33 H 0.833430 0.262763 0.865847 0.023 Uiso 1 1 calc R U
C34 C 1.0139(3) 0.3354(3) 0.81390(16) 0.0293(6) Uani 1 1 d . .
H34A H 1.087514 0.366282 0.862095 0.044 Uiso 1 1 calc R U
H34B H 0.980039 0.401623 0.806422 0.044 Uiso 1 1 calc R U
H34C H 1.059721 0.306709 0.768481 0.044 Uiso 1 1 calc R U
C35 C 0.9350(3) 0.1320(3) 0.84391(16) 0.0263(6) Uani 1 1 d . .
H35A H 0.999055 0.168757 0.895512 0.039 Uiso 1 1 calc R U
H35B H 0.991695 0.102878 0.804111 0.039 Uiso 1 1 calc R U
H35C H 0.848689 0.062520 0.846595 0.039 Uiso 1 1 calc R U
C36 C 0.3648(3) 0.1557(2) 0.67890(15) 0.0217(5) Uani 1 1 d . .
H36 H 0.377395 0.236287 0.717588 0.026 Uiso 1 1 calc R U
C37 C 0.2925(3) 0.1528(4) 0.5986(2) 0.0479(9) Uani 1 1 d . .
H37A H 0.200463 0.171299 0.604306 0.072 Uiso 1 1 calc R U
H37B H 0.269032 0.070836 0.561650 0.072 Uiso 1 1 calc R U
H37C H 0.361682 0.214337 0.578187 0.072 Uiso 1 1 calc R U
C38 C 0.2585(3) 0.0525(3) 0.70562(18) 0.0338(6) Uani 1 1 d . .
H38A H 0.160416 0.061837 0.705614 0.051 Uiso 1 1 calc R U
H38B H 0.298266 0.056579 0.759051 0.051 Uiso 1 1 calc R U
H38C H 0.248501 -0.027246 0.669359 0.051 Uiso 1 1 calc R U

loop_
_atom_site_aniso_label
_atom_site_aniso_U_11
_atom_site_aniso_U_22
_atom_site_aniso_U_33
_atom_site_aniso_U_23
_atom_site_aniso_U_13
_atom_site_aniso_U_12
Ge1 0.02526(15) 0.01541(14) 0.01768(14) 0.00707(9) 0.00991(10) 0.01057(10)
Si1 0.0163(3) 0.0195(3) 0.0182(3) 0.0091(2) 0.0064(2) 0.0113(3)
N1 0.0085(8) 0.0121(9) 0.0121(8) 0.0035(7) 0.0000(7) 0.0022(7)
C1 0.0054(9) 0.0133(10) 0.0143(10) 0.0036(8) -0.0012(7) 0.0026(8)
N2 0.0089(8) 0.0144(9) 0.0161(9) 0.0058(7) 0.0033(7) 0.0057(7)
C2 0.0091(10) 0.0145(10) 0.0134(10) 0.0037(8) 0.0008(8) 0.0044(8)
C3 0.0113(10) 0.0161(11) 0.0171(11) 0.0046(9) 0.0027(8) 0.0039(8)
C4 0.0123(10) 0.0184(11) 0.0145(10) 0.0067(9) 0.0035(8) 0.0053(9)
C5 0.0203(12) 0.0314(13) 0.0202(12) 0.0129(10) 0.0036(9) 0.0148(10)
C6 0.0241(13) 0.0170(12) 0.0226(12) 0.0063(9) 0.0059(10) 0.0030(10)
C7 0.0147(11) 0.0164(11) 0.0174(11) 0.0042(9) -0.0030(9) 0.0016(9)
C8 0.0366(15) 0.0209(12) 0.0156(12) 0.0010(10) 0.0010(10) 0.0042(11)
C9 0.0464(17) 0.0201(12) 0.0251(13) 0.0050(10) 0.0173(12) 0.0162(12)
C10 0.0270(13) 0.0296(14) 0.0353(14) 0.0147(11) 0.0178(11) 0.0204(11)
C11 0.0102(10) 0.0218(12) 0.0229(12) 0.0091(9) 0.0039(9) 0.0083(9)
C12 0.0103(10) 0.0115(10) 0.0139(10) 0.0045(8) 0.0010(8) 0.0035(8)
C13 0.0089(10) 0.0167(11) 0.0170(11) 0.0080(9) 0.0012(8) 0.0044(8)
C14 0.0116(10) 0.0230(12) 0.0216(11) 0.0078(9) 0.0039(9) 0.0096(9)
C15 0.0167(11) 0.0185(11) 0.0172(11) 0.0023(9) 0.0051(9) 0.0067(9)
C16 0.0125(10) 0.0183(11) 0.0167(11) 0.0023(9) -0.0013(8) 0.0042(9)
C17 0.0072(10) 0.0143(10) 0.0171(11) 0.0035(8) -0.0004(8) 0.0027(8)
C18 0.0088(10) 0.0272(13) 0.0178(11) 0.0003(9) -0.0023(8) 0.0069(9)
C19 0.0086(11) 0.0365(15) 0.0328(14) -0.0074(12) 0.0004(10) 0.0011(10)
C20 0.0270(14) 0.0551(18) 0.0259(14) 0.0105(13) -0.0011(11) 0.0289(13)
C21 0.0078(10) 0.0318(13) 0.0185(11) 0.0052(10) -0.0009(8) 0.0090(9)
C22 0.0266(14) 0.0586(19) 0.0219(13) 0.0118(12) 0.0020(10) 0.0311(14)
C23 0.0094(11) 0.0432(16) 0.0324(14) 0.0077(12) -0.0005(10) 0.0001(11)
C24 0.0293(14) 0.0274(13) 0.0355(14) 0.0199(11) 0.0177(11) 0.0167(11)
C25 0.0241(13) 0.0362(15) 0.0316(14) 0.0168(12) 0.0134(11) 0.0180(11)
C26 0.0340(15) 0.0349(14) 0.0180(12) 0.0091(11) 0.0026(10) 0.0192(12)
C27 0.0113(10) 0.0130(10) 0.0166(10) 0.0065(8) 0.0046(8) 0.0038(8)
C28 0.0129(11) 0.0144(11) 0.0199(11) 0.0080(9) 0.0015(9) 0.0009(9)
C29 0.0230(12) 0.0165(11) 0.0200(12) 0.0041(9) 0.0016(9) -0.0007(9)
C30 0.0339(14) 0.0158(12) 0.0216(12) 0.0035(9) 0.0102(10) 0.0084(10)
C31 0.0216(12) 0.0210(12) 0.0263(12) 0.0108(10) 0.0100(10) 0.0124(10)
C32 0.0135(11) 0.0154(11) 0.0215(11) 0.0095(9) 0.0048(9) 0.0055(9)
C33 0.0154(11) 0.0251(12) 0.0214(12) 0.0079(10) 0.0032(9) 0.0130(10)
C34 0.0218(13) 0.0300(14) 0.0318(14) 0.0117(11) -0.0094(10) 0.0037(11)
C35 0.0231(13) 0.0352(15) 0.0326(14) 0.0181(12) 0.0075(10) 0.0191(11)
C36 0.0104(11) 0.0234(12) 0.0261(12) 0.0061(10) -0.0019(9) 0.0005(9)
C37 0.0152(13) 0.084(3) 0.0489(19) 0.0375(19) 0.0007(12) 0.0093(15)
C38 0.0196(13) 0.0370(16) 0.0441(17) 0.0134(13) 0.0128(12) 0.0062(12)

loop_
_atom_type_symbol
_atom_type_description
_atom_type_scat_dispersion_real
_atom_type_scat_dispersion_imag
_atom_type_scat_source
C C 0.0015 0.0009 'International Tables Vol C Tables 4.2.6.8 and 6.1.1.4'
H H 0.0000 0.0000 'International Tables Vol C Tables 4.2.6.8 and 6.1.1.4'
N N 0.0030 0.0019 'International Tables Vol C Tables 4.2.6.8 and 6.1.1.4'
Si Si 0.0522 0.0431 'International Tables Vol C Tables 4.2.6.8 and 6.1.1.4'
Ge Ge 0.3016 1.1903 'International Tables Vol C Tables 4.2.6.8 and 6.1.1.4'

loop_
_geom_angle_atom_site_label_1
_geom_angle_atom_site_label_2
_geom_angle_atom_site_label_3
_geom_angle
N2 Ge1 C1 114.91(9)
N2 Si1 C26 111.10(11)
N2 Si1 C25 111.72(11)
C26 Si1 C25 106.27(13)
N2 Si1 C24 109.67(11)
C26 Si1 C24 109.23(13)
C25 Si1 C24 108.76(12)
C1 N1 C12 121.92(17)
C1 N1 C4 115.08(18)
C12 N1 C4 122.75(17)
N1 C1 C2 107.77(17)
N1 C1 Ge1 111.38(15)
C2 C1 Ge1 140.84(15)
C27 N2 Si1 120.80(14)
C27 N2 Ge1 130.24(14)
Si1 N2 Ge1 108.61(10)
C1 C2 C11 111.71(17)
C1 C2 C7 111.05(17)
C11 C2 C7 107.66(18)
C1 C2 C3 103.60(17)
C11 C2 C3 109.90(18)
C7 C2 C3 112.95(18)
C4 C3 C2 107.34(17)
C4 C3 H3A 110.2
C2 C3 H3A 110.2
C4 C3 H3AB 110.2
C2 C3 H3AB 110.2
H3A C3 H3AB 108.5
N1 C4 C6 111.80(18)
N1 C4 C3 100.83(17)
C6 C4 C3 112.49(19)
N1 C4 C5 111.56(18)
C6 C4 C5 108.3(2)
C3 C4 C5 111.77(19)
C4 C5 H5A 109.5
C4 C5 H5B 109.5
H5A C5 H5B 109.5
C4 C5 H5C 109.5
H5A C5 H5C 109.5
H5B C5 H5C 109.5
C4 C6 H6A 109.5
C4 C6 H6B 109.5
H6A C6 H6B 109.5
C4 C6 H6C 109.5
H6A C6 H6C 109.5
H6B C6 H6C 109.5
C8 C7 C2 113.1(2)
C8 C7 H7A 109.0
C2 C7 H7A 109.0
C8 C7 H7AB 109.0
C2 C7 H7AB 109.0
H7A C7 H7AB 107.8
C9 C8 C7 111.9(2)
C9 C8 H8A 109.2
C7 C8 H8A 109.2
C9 C8 H8AB 109.2
C7 C8 H8AB 109.2
H8A C8 H8AB 107.9
C8 C9 C10 111.3(2)
C8 C9 H9A 109.4
C10 C9 H9A 109.4
C8 C9 H9AB 109.4
C10 C9 H9AB 109.4
H9A C9 H9AB 108.0
C9 C10 C11 111.1(2)
C9 C10 H10A 109.4
C11 C10 H10A 109.4
C9 C10 H10B 109.4
C11 C10 H10B 109.4
H10A C10 H10B 108.0
C2 C11 C10 111.77(19)
C2 C11 H11A 109.3
C10 C11 H11A 109.3
C2 C11 H11B 109.3
C10 C11 H11B 109.3
H11A C11 H11B 107.9
C13 C12 C17 121.1(2)
C13 C12 N1 120.47(19)
C17 C12 N1 118.34(18)
C14 C13 C12 117.9(2)
C14 C13 C21 118.0(2)
C12 C13 C21 124.0(2)
C15 C14 C13 121.8(2)
C15 C14 H14 119.1
C13 C14 H14 119.1
C14 C15 C16 119.4(2)
C14 C15 H15 120.3
C16 C15 H15 120.3
C15 C16 C17 121.4(2)
C15 C16 H16 119.3
C17 C16 H16 119.3
C16 C17 C12 118.3(2)
C16 C17 C18 118.09(19)
C12 C17 C18 123.58(19)
C17 C18 C20 110.8(2)
C17 C18 C19 111.3(2)
C20 C18 C19 109.5(2)
C17 C18 H18 108.4
C20 C18 H18 108.4
C19 C18 H18 108.4
C18 C19 H19A 109.5
C18 C19 H19B 109.5
H19A C19 H19B 109.5
C18 C19 H19C 109.5
H19A C19 H19C 109.5
H19B C19 H19C 109.5
C18 C20 H20A 109.5
C18 C20 H20B 109.5
H20A C20 H20B 109.5
C18 C20 H20C 109.5
H20A C20 H20C 109.5
H20B C20 H20C 109.5
C13 C21 C23 111.0(2)
C13 C21 C22 111.1(2)
C23 C21 C22 109.7(2)
C13 C21 H21 108.3
C23 C21 H21 108.3
C22 C21 H21 108.3
C21 C22 H22A 109.5
C21 C22 H22B 109.5
H22A C22 H22B 109.5
C21 C22 H22C 109.5
H22A C22 H22C 109.5
H22B C22 H22C 109.5
C21 C23 H23A 109.5
C21 C23 H23B 109.5
H23A C23 H23B 109.5
C21 C23 H23C 109.5
H23A C23 H23C 109.5
H23B C23 H23C 109.5
Si1 C24 H24A 109.5
Si1 C24 H24B 109.5
H24A C24 H24B 109.5
Si1 C24 H24C 109.5
H24A C24 H24C 109.5
H24B C24 H24C 109.5
Si1 C25 H25A 109.5
Si1 C25 H25B 109.5
H25A C25 H25B 109.5
Si1 C25 H25C 109.5
H25A C25 H25C 109.5
H25B C25 H25C 109.5
Si1 C26 H26A 109.5
Si1 C26 H26B 109.5
H26A C26 H26B 109.5
Si1 C26 H26C 109.5
H26A C26 H26C 109.5
H26B C26 H26C 109.5
C28 C27 C32 119.4(2)
C28 C27 N2 120.58(19)
C32 C27 N2 120.03(19)
C29 C28 C27 119.5(2)
C29 C28 C36 119.3(2)
C27 C28 C36 121.0(2)
C30 C29 C28 121.1(2)
C30 C29 H29 119.4
C28 C29 H29 119.4
C31 C30 C29 119.3(2)
C31 C30 H30 120.3
C29 C30 H30 120.3
C30 C31 C32 121.8(2)
C30 C31 H31 119.1
C32 C31 H31 119.1
C31 C32 C27 118.6(2)
C31 C32 C33 119.9(2)
C27 C32 C33 121.5(2)
C32 C33 C34 113.4(2)
C32 C33 C35 111.7(2)
C34 C33 C35 110.0(2)
C32 C33 H33 107.1
C34 C33 H33 107.1
C35 C33 H33 107.1
C33 C34 H34A 109.5
C33 C34 H34B 109.5
H34A C34 H34B 109.5
C33 C34 H34C 109.5
H34A C34 H34C 109.5
H34B C34 H34C 109.5
C33 C35 H35A 109.5
C33 C35 H35B 109.5
H35A C35 H35B 109.5
C33 C35 H35C 109.5
H35A C35 H35C 109.5
H35B C35 H35C 109.5
C28 C36 C38 108.4(2)
C28 C36 C37 114.5(2)
C38 C36 C37 107.8(2)
C28 C36 H36 108.7
C38 C36 H36 108.7
C37 C36 H36 108.7
C36 C37 H37A 109.5
C36 C37 H37B 109.5
H37A C37 H37B 109.5
C36 C37 H37C 109.5
H37A C37 H37C 109.5
H37B C37 H37C 109.5
C36 C38 H38A 109.5
C36 C38 H38B 109.5
H38A C38 H38B 109.5
C36 C38 H38C 109.5
H38A C38 H38C 109.5
H38B C38 H38C 109.5

loop_
_geom_bond_atom_site_label_1
_geom_bond_atom_site_label_2
_geom_bond_distance
Ge1 N2 1.9060(18)
Ge1 C1 1.986(2)
Si1 N2 1.7589(19)
Si1 C26 1.865(3)
Si1 C25 1.868(3)
Si1 C24 1.869(3)
N1 C1 1.366(3)
N1 C12 1.450(3)
N1 C4 1.502(3)
C1 C2 1.527(3)
N2 C27 1.423(3)
C2 C11 1.529(3)
C2 C7 1.540(3)
C2 C3 1.547(3)
C3 C4 1.522(3)
C3 H3A 0.9900
C3 H3AB 0.9900
C4 C6 1.514(3)
C4 C5 1.534(3)
C5 H5A 0.9800
C5 H5B 0.9800
C5 H5C 0.9800
C6 H6A 0.9800
C6 H6B 0.9800
C6 H6C 0.9800
C7 C8 1.524(3)
C7 H7A 0.9900
C7 H7AB 0.9900
C8 C9 1.521(4)
C8 H8A 0.9900
C8 H8AB 0.9900
C9 C10 1.525(4)
C9 H9A 0.9900
C9 H9AB 0.9900
C10 C11 1.530(3)
C10 H10A 0.9900
C10 H10B 0.9900
C11 H11A 0.9900
C11 H11B 0.9900
C12 C13 1.407(3)
C12 C17 1.407(3)
C13 C14 1.389(3)
C13 C21 1.514(3)
C14 C15 1.381(3)
C14 H14 0.9500
C15 C16 1.383(3)
C15 H15 0.9500
C16 C17 1.387(3)
C16 H16 0.9500
C17 C18 1.521(3)
C18 C20 1.531(4)
C18 C19 1.536(3)
C18 H18 1.0000
C19 H19A 0.9800
C19 H19B 0.9800
C19 H19C 0.9800
C20 H20A 0.9800
C20 H20B 0.9800
C20 H20C 0.9800
C21 C23 1.532(3)
C21 C22 1.540(3)
C21 H21 1.0000
C22 H22A 0.9800
C22 H22B 0.9800
C22 H22C 0.9800
C23 H23A 0.9800
C23 H23B 0.9800
C23 H23C 0.9800
C24 H24A 0.9800
C24 H24B 0.9800
C24 H24C 0.9800
C25 H25A 0.9800
C25 H25B 0.9800
C25 H25C 0.9800
C26 H26A 0.9800
C26 H26B 0.9800
C26 H26C 0.9800
C27 C28 1.416(3)
C27 C32 1.418(3)
C28 C29 1.388(3)
C28 C36 1.523(3)
C29 C30 1.387(4)
C29 H29 0.9500
C30 C31 1.386(4)
C30 H30 0.9500
C31 C32 1.391(3)
C31 H31 0.9500
C32 C33 1.521(3)
C33 C34 1.525(4)
C33 C35 1.535(3)
C33 H33 1.0000
C34 H34A 0.9800
C34 H34B 0.9800
C34 H34C 0.9800
C35 H35A 0.9800
C35 H35B 0.9800
C35 H35C 0.9800
C36 C38 1.527(4)
C36 C37 1.528(4)
C36 H36 1.0000
C37 H37A 0.9800
C37 H37B 0.9800
C37 H37C 0.9800
C38 H38A 0.9800
C38 H38B 0.9800
C38 H38C 0.9800
